data_4083052
loop_
_publ_author_name
'Zhang, Lu&#x2212;Lu'
'Li, Lian-Hua'
'Wang, Yu-Qi'
'Yang, Yan-Fang'
'Liu, Xue-Yuan'
'Liang, Yong-Min'

_publ_section_title
;
 Ruthenium-Catalyzed Direct C--H Amidation of Arenes: A Mechanistic Study
;
_journal_issue 8
_journal_name_full Organometallics
_journal_page_first 1905
_journal_paper_doi 10.1021/om500080z
_journal_volume 33
_journal_year 2014
_chemical_formula_moiety 'C21 H22 Cl N Ru'
_chemical_formula_sum 'C21 H22 Cl N Ru'
_chemical_formula_weight 424.91
_chemical_name_systematic
;
 ?
;
_space_group_crystal_system monoclinic
_space_group_IT_number 14
_space_group_name_Hall '-P 2yab'
_space_group_name_H-M_alt 'P 1 21/a 1'
_symmetry_space_group_name_Hall '-P 2yab'
_symmetry_space_group_name_H-M 'P 1 21/a 1'
_atom_sites_solution_hydrogens geom
_atom_sites_solution_primary iterative
_audit_creation_date 2013-12-27
_audit_creation_method
;
Olex2 1.2
(compiled 2013.12.10 svn.r2850 for OlexSys, GUI svn.r4736)
;
_cell_angle_alpha 90
_cell_angle_beta 110.939(8)
_cell_angle_gamma 90
_cell_formula_units_Z 4
_cell_length_a 15.0631(8)
_cell_length_b 7.8858(2)
_cell_length_c 16.5738(11)
_cell_measurement_reflns_used 4157
_cell_measurement_temperature 293.12(16)
_cell_measurement_theta_max 28.6065
_cell_measurement_theta_min 2.9566
_cell_volume 1838.70(19)
_computing_cell_refinement
;
CrysAlisPro, Agilent Technologies,
Version 1.171.36.20 (release 27-06-2012 CrysAlis171 .NET)
(compiled Jul 11 2012,15:38:31)
;
_computing_data_collection
;
CrysAlisPro, Agilent Technologies,
Version 1.171.36.20 (release 27-06-2012 CrysAlis171 .NET)
(compiled Jul 11 2012,15:38:31)
;
_computing_data_reduction
;
CrysAlisPro, Agilent Technologies,
Version 1.171.36.20 (release 27-06-2012 CrysAlis171 .NET)
(compiled Jul 11 2012,15:38:31)
;
_computing_molecular_graphics 'Olex2 (Dolomanov et al., 2009)'
_computing_publication_material 'Olex2 (Dolomanov et al., 2009)'
_computing_structure_refinement 'ShelXL (Sheldrick, 2008)'
_computing_structure_solution
;
Superflip (Palatinus & Chapuis, 2007;Palatinus & van der Lee, 2008;
Palatinus et al., 2012)
;
_diffrn_ambient_temperature 293.12(16)
_diffrn_detector_area_resol_mean 16.0733
_diffrn_measured_fraction_theta_full 0.998
_diffrn_measured_fraction_theta_max 0.899
_diffrn_measurement_details
;
  1 omega   52.00  102.00   1.0000    3.0000
omega____ theta____ kappa____ phi______ frames
    -       22.7867  178.0000  -30.0000 50

  2 omega   -8.00   94.00   1.0000    3.0000
omega____ theta____ kappa____ phi______ frames
    -       22.7867   77.0000 -180.0000 102

  3 omega   52.00   79.00   1.0000    3.0000
omega____ theta____ kappa____ phi______ frames
    -       22.7867  178.0000   90.0000 27

  4 omega   42.00   68.00   1.0000    3.0000
omega____ theta____ kappa____ phi______ frames
    -       22.7867  -99.0000   30.0000 26

  5 omega   35.00   64.00   1.0000    3.0000
omega____ theta____ kappa____ phi______ frames
    -       22.7867  -99.0000   60.0000 29

  6 omega  -50.00   22.00   1.0000    3.0000
omega____ theta____ kappa____ phi______ frames
    -       22.7867  -77.0000  -30.0000 72
;
_diffrn_measurement_device_type 'SuperNova, Dual, Cu at zero, Eos'
_diffrn_measurement_method '\w scans'
_diffrn_orient_matrix_UB_11 -0.0220204000
_diffrn_orient_matrix_UB_12 0.0215101000
_diffrn_orient_matrix_UB_13 -0.0443071000
_diffrn_orient_matrix_UB_21 0.0309968000
_diffrn_orient_matrix_UB_22 -0.0562972000
_diffrn_orient_matrix_UB_23 -0.0105580000
_diffrn_orient_matrix_UB_31 -0.0331676000
_diffrn_orient_matrix_UB_32 -0.0668693000
_diffrn_orient_matrix_UB_33 -0.0053716000
_diffrn_radiation_monochromator mirror
_diffrn_radiation_type MoK\a
_diffrn_radiation_wavelength 0.71073
_diffrn_reflns_av_R_equivalents 0.0302
_diffrn_reflns_av_unetI/netI 0.0412
_diffrn_reflns_Laue_measured_fraction_full 0.998
_diffrn_reflns_Laue_measured_fraction_max 0.899
_diffrn_reflns_limit_h_max 15
_diffrn_reflns_limit_h_min -20
_diffrn_reflns_limit_k_max 10
_diffrn_reflns_limit_k_min -10
_diffrn_reflns_limit_l_max 22
_diffrn_reflns_limit_l_min -20
_diffrn_reflns_number 9871
_diffrn_reflns_point_group_measured_fraction_full 0.998
_diffrn_reflns_point_group_measured_fraction_max 0.899
_diffrn_reflns_theta_full 25.242
_diffrn_reflns_theta_max 28.657
_diffrn_reflns_theta_min 2.961
_diffrn_source 'SuperNova (Mo) X-ray Source'
_exptl_absorpt_coefficient_mu 0.999
_exptl_absorpt_correction_T_max 1.00000
_exptl_absorpt_correction_T_min 0.67543
_exptl_absorpt_correction_type multi-scan
_exptl_absorpt_process_details
;
CrysAlisPro, Agilent Technologies,
Version 1.171.36.20 (release 27-06-2012 CrysAlis171 .NET)
(compiled Jul 11 2012,15:38:31)
Empirical absorption correction using spherical harmonics,
 implemented in SCALE3 ABSPACK scaling algorithm.
;
_exptl_crystal_colour 'clear dark brown'
_exptl_crystal_colour_lustre clear
_exptl_crystal_colour_modifier dark
_exptl_crystal_colour_primary brown
_exptl_crystal_density_diffrn 1.535
_exptl_crystal_description block
_exptl_crystal_F_000 864
_exptl_crystal_size_max 0.42
_exptl_crystal_size_mid 0.38
_exptl_crystal_size_min 0.36
_refine_diff_density_max 0.469
_refine_diff_density_min -0.560
_refine_diff_density_rms 0.072
_refine_ls_extinction_method none
_refine_ls_goodness_of_fit_ref 1.046
_refine_ls_hydrogen_treatment mixed
_refine_ls_matrix_type full
_refine_ls_number_parameters 220
_refine_ls_number_reflns 4254
_refine_ls_number_restraints 0
_refine_ls_restrained_S_all 1.046
_refine_ls_R_factor_all 0.0399
_refine_ls_R_factor_gt 0.0303
_refine_ls_shift/su_max 0.001
_refine_ls_shift/su_mean 0.000
_refine_ls_structure_factor_coef Fsqd
_refine_ls_weighting_details
;
 w=1/[\s^2^(Fo^2^)+(0.0210P)^2^+0.6952P]
 where P=(Fo^2^+2Fc^2^)/3
;
_refine_ls_weighting_scheme calc
_refine_ls_wR_factor_gt 0.0619
_refine_ls_wR_factor_ref 0.0680
_reflns_Friedel_coverage 0.000
_reflns_number_gt 3541
_reflns_number_total 4254
_reflns_threshold_expression 'I > 2\s(I)'
_cod_data_source_file om500080z_si_002.cif
_cod_data_source_block zhangll0111
_cod_depositor_comments 'Adding full bibliography for 4083051--4083052.cif.'
_cod_database_code 4083052
_shelxl_version_number 2013-2
_shelx_space_group_comment
;
The symmetry employed for this shelxl refinement is uniquely defined
by the following loop, which should always be used as a source of
symmetry information in preference to the above space-group names.
They are only intended as comments.
;
_reflns_odcompleteness_completeness 99.70
_reflns_odcompleteness_iscentric 1
_reflns_odcompleteness_theta 26.32
_olex2_refinement_description
;
1. Fixed Uiso
 At 1.2 times of:
  All C(H) groups
 At 1.5 times of:
  All C(H,H,H) groups
2.a Ternary CH refined with riding coordinates:
 C19(H19)
2.b Aromatic/amide H refined with riding coordinates:
 C17(H17), C14(H14), C5(H5), C11(H11), C16(H16), C4(H4), C2(H2), C9(H9),
 C10(H10), C8(H8), C3(H3), C13(H13)
2.c Idealised Me refined as rotating group:
 C20(H20A,H20B,H20C), C18(H18A,H18B,H18C), C21(H21A,H21B,H21C)
;

loop_
_space_group_symop_operation_xyz
'x, y, z'
'-x+1/2, y+1/2, -z'
'-x, -y, -z'
'x-1/2, -y-1/2, z'

loop_
_atom_site_label
_atom_site_type_symbol
_atom_site_fract_x
_atom_site_fract_y
_atom_site_fract_z
_atom_site_U_iso_or_equiv
_atom_site_adp_type
_atom_site_occupancy
_atom_site_site_symmetry_order
_atom_site_calc_flag
_atom_site_refinement_flags_posn
Ru1 Ru 0.20420(2) 0.53789(3) 0.22647(2) 0.02693(7) Uani 1 1 d .
Cl1 Cl 0.16020(5) 0.25037(10) 0.17838(5) 0.04549(18) Uani 1 1 d .
C12 C 0.22083(17) 0.7602(4) 0.30875(16) 0.0341(6) Uani 1 1 d .
C20 C 0.2805(3) 0.9764(5) 0.4232(2) 0.0706(11) Uani 1 1 d .
H20A H 0.2482 1.0650 0.3840 0.106 Uiso 1 1 calc GR
H20B H 0.3361 1.0219 0.4669 0.106 Uiso 1 1 calc GR
H20C H 0.2389 0.9299 0.4499 0.106 Uiso 1 1 calc GR
C17 C 0.16967(18) 0.6346(4) 0.33609(17) 0.0387(6) Uani 1 1 d .
H17 H 0.1911 0.6017 0.3938 0.046 Uiso 1 1 calc R
C14 C 0.09559(19) 0.7412(4) 0.16395(18) 0.0442(7) Uani 1 1 d .
H14 H 0.0702 0.7818 0.1076 0.053 Uiso 1 1 calc R
N1 N 0.27490(14) 0.5414(3) 0.13912(13) 0.0316(5) Uani 1 1 d .
C19 C 0.30964(19) 0.8369(4) 0.37367(18) 0.0447(7) Uani 1 1 d .
H19 H 0.3420 0.7481 0.4151 0.054 Uiso 1 1 calc R
C5 C 0.49507(17) 0.3782(4) 0.30194(18) 0.0432(7) Uani 1 1 d .
H5 H 0.5381 0.3733 0.2734 0.052 Uiso 1 1 calc R
C18 C -0.0404(2) 0.5339(5) 0.1286(3) 0.0740(12) Uani 1 1 d .
H18A H -0.0457 0.5586 0.0704 0.111 Uiso 1 1 calc GR
H18B H -0.0952 0.5771 0.1386 0.111 Uiso 1 1 calc GR
H18C H -0.0366 0.4135 0.1375 0.111 Uiso 1 1 calc GR
C15 C 0.04776(18) 0.6165(4) 0.1905(2) 0.0468(7) Uani 1 1 d .
C7 C 0.36617(16) 0.4826(3) 0.16688(16) 0.0307(6) Uani 1 1 d .
C21 C 0.3796(2) 0.9042(5) 0.3341(2) 0.0646(10) Uani 1 1 d .
H21A H 0.3945 0.8160 0.3010 0.097 Uiso 1 1 calc GR
H21B H 0.4367 0.9405 0.3792 0.097 Uiso 1 1 calc GR
H21C H 0.3517 0.9984 0.2970 0.097 Uiso 1 1 calc GR
C11 C 0.23523(18) 0.5950(4) 0.05610(16) 0.0405(7) Uani 1 1 d .
H11 H 0.1729 0.6341 0.0366 0.049 Uiso 1 1 calc R
C16 C 0.08816(18) 0.5606(4) 0.2779(2) 0.0438(7) Uani 1 1 d .
H16 H 0.0592 0.4723 0.2964 0.053 Uiso 1 1 calc R
C6 C 0.40174(16) 0.4320(3) 0.25797(16) 0.0323(6) Uani 1 1 d .
C4 C 0.5229(2) 0.3324(4) 0.38737(19) 0.0514(8) Uani 1 1 d .
H4 H 0.5851 0.2981 0.4171 0.062 Uiso 1 1 calc R
C2 C 0.36600(18) 0.3917(4) 0.38521(16) 0.0394(6) Uani 1 1 d .
H2 H 0.3231 0.3937 0.4139 0.047 Uiso 1 1 calc R
C9 C 0.3748(2) 0.5325(4) 0.02767(18) 0.0441(7) Uani 1 1 d .
H9 H 0.4084 0.5305 -0.0097 0.053 Uiso 1 1 calc R
C10 C 0.28325(19) 0.5939(4) -0.00019(17) 0.0458(7) Uani 1 1 d .
H10 H 0.2545 0.6340 -0.0563 0.055 Uiso 1 1 calc R
C8 C 0.41612(18) 0.4744(4) 0.11065(18) 0.0395(7) Uani 1 1 d .
H8 H 0.4773 0.4297 0.1294 0.047 Uiso 1 1 calc R
C3 C 0.4581(2) 0.3375(4) 0.42904(17) 0.0476(7) Uani 1 1 d .
H3 H 0.4765 0.3045 0.4866 0.057 Uiso 1 1 calc R
C1 C 0.33582(16) 0.4434(3) 0.29926(15) 0.0292(5) Uani 1 1 d .
C13 C 0.18298(17) 0.8088(4) 0.22116(17) 0.0362(6) Uani 1 1 d .
H13 H 0.2159 0.8868 0.2003 0.043 Uiso 1 1 calc R

loop_
_atom_site_aniso_label
_atom_site_aniso_U_11
_atom_site_aniso_U_22
_atom_site_aniso_U_33
_atom_site_aniso_U_23
_atom_site_aniso_U_13
_atom_site_aniso_U_12
Ru1 0.02706(11) 0.02624(13) 0.02941(11) 0.00032(8) 0.01243(8) 0.00079(8)
Cl1 0.0495(4) 0.0339(4) 0.0612(4) -0.0118(3) 0.0297(3) -0.0093(3)
C12 0.0388(13) 0.0297(15) 0.0381(14) -0.0062(11) 0.0191(11) 0.0037(11)
C20 0.084(3) 0.071(3) 0.067(2) -0.034(2) 0.040(2) -0.023(2)
C17 0.0470(15) 0.0386(17) 0.0407(14) -0.0005(13) 0.0280(12) 0.0032(13)
C14 0.0436(15) 0.0400(18) 0.0441(16) 0.0043(13) 0.0099(13) 0.0147(14)
N1 0.0308(10) 0.0322(13) 0.0325(11) 0.0004(9) 0.0122(9) -0.0020(9)
C19 0.0481(15) 0.0416(19) 0.0441(16) -0.0093(13) 0.0162(13) -0.0045(14)
C5 0.0303(13) 0.0459(19) 0.0509(16) 0.0011(14) 0.0113(12) 0.0081(13)
C18 0.0351(16) 0.078(3) 0.094(3) -0.012(2) 0.0053(17) -0.0024(17)
C15 0.0305(13) 0.0419(19) 0.0661(19) -0.0098(16) 0.0148(13) 0.0053(13)
C7 0.0293(12) 0.0291(15) 0.0352(13) -0.0028(11) 0.0136(10) -0.0021(10)
C21 0.0536(18) 0.066(3) 0.082(2) -0.030(2) 0.0338(18) -0.0250(18)
C11 0.0362(13) 0.0501(19) 0.0328(13) 0.0057(13) 0.0094(11) 0.0014(13)
C16 0.0381(14) 0.0418(19) 0.0665(19) -0.0009(15) 0.0369(14) -0.0008(13)
C6 0.0294(12) 0.0286(15) 0.0360(13) -0.0012(11) 0.0083(10) 0.0009(11)
C4 0.0376(14) 0.054(2) 0.0493(17) 0.0013(15) -0.0004(13) 0.0097(14)
C2 0.0466(15) 0.0357(17) 0.0342(14) -0.0006(12) 0.0122(12) 0.0031(13)
C9 0.0507(16) 0.052(2) 0.0415(15) -0.0054(14) 0.0308(13) -0.0106(14)
C10 0.0504(16) 0.059(2) 0.0310(14) 0.0032(14) 0.0179(12) -0.0058(15)
C8 0.0346(13) 0.0417(18) 0.0493(16) -0.0032(13) 0.0236(12) -0.0025(12)
C3 0.0570(17) 0.0425(19) 0.0309(14) 0.0015(12) 0.0004(13) 0.0077(15)
C1 0.0291(12) 0.0248(14) 0.0296(12) -0.0027(10) 0.0056(10) -0.0005(10)
C13 0.0421(14) 0.0242(15) 0.0480(15) 0.0021(12) 0.0232(12) 0.0050(11)

loop_
_atom_type_symbol
_atom_type_description
_atom_type_scat_dispersion_real
_atom_type_scat_dispersion_imag
_atom_type_scat_source
C C 0.0033 0.0016 'International Tables Vol C Tables 4.2.6.8 and 6.1.1.4'
H H 0.0000 0.0000 'International Tables Vol C Tables 4.2.6.8 and 6.1.1.4'
N N 0.0061 0.0033 'International Tables Vol C Tables 4.2.6.8 and 6.1.1.4'
Cl Cl 0.1484 0.1585 'International Tables Vol C Tables 4.2.6.8 and 6.1.1.4'
Ru Ru -1.2594 0.8363 'International Tables Vol C Tables 4.2.6.8 and 6.1.1.4'

loop_
_geom_angle_atom_site_label_1
_geom_angle_atom_site_label_2
_geom_angle_atom_site_label_3
_geom_angle
C12 Ru1 Cl1 156.60(7)
C12 Ru1 C17 37.98(10)
C12 Ru1 C14 67.60(10)
C12 Ru1 C15 79.84(10)
C12 Ru1 C16 67.87(10)
C17 Ru1 Cl1 118.71(8)
C17 Ru1 C14 77.67(10)
C17 Ru1 C15 66.26(10)
C17 Ru1 C16 36.78(10)
C14 Ru1 Cl1 116.49(8)
C14 Ru1 C15 35.24(11)
N1 Ru1 Cl1 86.05(6)
N1 Ru1 C12 116.84(9)
N1 Ru1 C17 154.37(10)
N1 Ru1 C14 97.94(9)
N1 Ru1 C15 123.21(10)
N1 Ru1 C16 159.95(10)
N1 Ru1 C13 93.65(9)
C15 Ru1 Cl1 91.86(8)
C16 Ru1 Cl1 92.39(8)
C16 Ru1 C14 64.94(11)
C16 Ru1 C15 36.80(11)
C1 Ru1 Cl1 86.95(7)
C1 Ru1 C12 93.06(9)
C1 Ru1 C17 95.98(10)
C1 Ru1 C14 156.04(11)
C1 Ru1 N1 77.72(9)
C1 Ru1 C15 158.94(11)
C1 Ru1 C16 122.20(11)
C1 Ru1 C13 118.71(10)
C13 Ru1 Cl1 153.72(7)
C13 Ru1 C12 37.94(9)
C13 Ru1 C17 67.33(10)
C13 Ru1 C14 37.48(10)
C13 Ru1 C15 66.39(10)
C13 Ru1 C16 79.01(10)
C17 C12 Ru1 71.68(16)
C17 C12 C19 119.6(2)
C19 C12 Ru1 129.93(18)
C13 C12 Ru1 70.17(15)
C13 C12 C17 116.8(2)
C13 C12 C19 123.6(2)
H20A C20 H20B 109.5
H20A C20 H20C 109.5
H20B C20 H20C 109.5
C19 C20 H20A 109.5
C19 C20 H20B 109.5
C19 C20 H20C 109.5
Ru1 C17 H17 130.9
C12 C17 Ru1 70.33(14)
C12 C17 H17 119.5
C16 C17 Ru1 72.05(15)
C16 C17 C12 121.0(3)
C16 C17 H17 119.5
Ru1 C14 H14 132.4
C15 C14 Ru1 73.93(17)
C15 C14 H14 119.4
C15 C14 C13 121.2(3)
C13 C14 Ru1 67.33(14)
C13 C14 H14 119.4
C7 N1 Ru1 117.70(16)
C11 N1 Ru1 124.06(17)
C11 N1 C7 118.2(2)
C12 C19 C20 108.6(2)
C12 C19 H19 107.7
C12 C19 C21 113.9(2)
C20 C19 H19 107.7
C21 C19 C20 110.9(3)
C21 C19 H19 107.7
C6 C5 H5 120.1
C4 C5 H5 120.1
C4 C5 C6 119.8(3)
H18A C18 H18B 109.5
H18A C18 H18C 109.5
H18B C18 H18C 109.5
C15 C18 H18A 109.5
C15 C18 H18B 109.5
C15 C18 H18C 109.5
C14 C15 Ru1 70.82(15)
C14 C15 C18 121.7(3)
C14 C15 C16 117.5(3)
C18 C15 Ru1 129.3(2)
C16 C15 Ru1 68.13(14)
C16 C15 C18 120.7(3)
N1 C7 C6 113.2(2)
N1 C7 C8 120.7(2)
C8 C7 C6 126.2(2)
C19 C21 H21A 109.5
C19 C21 H21B 109.5
C19 C21 H21C 109.5
H21A C21 H21B 109.5
H21A C21 H21C 109.5
H21B C21 H21C 109.5
N1 C11 H11 118.6
N1 C11 C10 122.7(2)
C10 C11 H11 118.6
Ru1 C16 H16 126.6
C17 C16 Ru1 71.17(14)
C17 C16 C15 121.7(3)
C17 C16 H16 119.1
C15 C16 Ru1 75.07(16)
C15 C16 H16 119.1
C5 C6 C7 123.3(2)
C1 C6 C5 121.5(2)
C1 C6 C7 115.2(2)
C5 C4 H4 120.1
C5 C4 C3 119.8(3)
C3 C4 H4 120.1
C3 C2 H2 119.1
C3 C2 C1 121.8(3)
C1 C2 H2 119.1
C10 C9 H9 120.1
C8 C9 H9 120.1
C8 C9 C10 119.7(2)
C11 C10 C9 118.9(2)
C11 C10 H10 120.5
C9 C10 H10 120.5
C7 C8 H8 120.1
C9 C8 C7 119.7(2)
C9 C8 H8 120.1
C4 C3 H3 120.0
C2 C3 C4 120.1(3)
C2 C3 H3 120.0
C6 C1 Ru1 116.18(17)
C2 C1 Ru1 126.85(19)
C2 C1 C6 117.0(2)
Ru1 C13 H13 125.4
C12 C13 Ru1 71.88(16)
C12 C13 C14 121.4(3)
C12 C13 H13 119.3
C14 C13 Ru1 75.19(17)
C14 C13 H13 119.3

loop_
_geom_bond_atom_site_label_1
_geom_bond_atom_site_label_2
_geom_bond_distance
Ru1 Cl1 2.4162(7)
Ru1 C12 2.180(3)
Ru1 C17 2.197(2)
Ru1 C14 2.260(3)
Ru1 N1 2.082(2)
Ru1 C15 2.300(2)
Ru1 C16 2.209(2)
Ru1 C1 2.057(2)
Ru1 C13 2.157(3)
C12 C17 1.425(4)
C12 C19 1.512(4)
C12 C13 1.410(3)
C20 H20A 0.9600
C20 H20B 0.9600
C20 H20C 0.9600
C20 C19 1.528(4)
C17 H17 0.9300
C17 C16 1.390(4)
C14 H14 0.9300
C14 C15 1.381(4)
C14 C13 1.423(4)
N1 C7 1.365(3)
N1 C11 1.357(3)
C19 H19 0.9800
C19 C21 1.522(4)
C5 H5 0.9300
C5 C6 1.398(3)
C5 C4 1.373(4)
C18 H18A 0.9600
C18 H18B 0.9600
C18 H18C 0.9600
C18 C15 1.505(4)
C15 C16 1.426(4)
C7 C6 1.465(3)
C7 C8 1.393(3)
C21 H21A 0.9600
C21 H21B 0.9600
C21 H21C 0.9600
C11 H11 0.9300
C11 C10 1.370(4)
C16 H16 0.9300
C6 C1 1.396(3)
C4 H4 0.9300
C4 C3 1.383(4)
C2 H2 0.9300
C2 C3 1.384(4)
C2 C1 1.392(3)
C9 H9 0.9300
C9 C10 1.376(4)
C9 C8 1.370(4)
C10 H10 0.9300
C8 H8 0.9300
C3 H3 0.9300
C13 H13 0.9300

loop_
_geom_torsion_atom_site_label_1
_geom_torsion_atom_site_label_2
_geom_torsion_atom_site_label_3
_geom_torsion_atom_site_label_4
_geom_torsion
Ru1 C12 C17 C16 -53.4(2)
Ru1 C12 C19 C20 -171.8(2)
Ru1 C12 C19 C21 64.0(4)
Ru1 C12 C13 C14 59.0(2)
Ru1 C17 C16 C15 -57.9(2)
Ru1 C14 C15 C18 -125.0(3)
Ru1 C14 C15 C16 51.3(2)
Ru1 C14 C13 C12 -57.4(2)
Ru1 N1 C7 C6 -2.6(3)
Ru1 N1 C7 C8 177.15(19)
Ru1 N1 C11 C10 -179.2(2)
Ru1 C15 C16 C17 56.1(2)
C12 C17 C16 Ru1 52.6(2)
C12 C17 C16 C15 -5.4(4)
C17 C12 C19 C20 -81.6(3)
C17 C12 C19 C21 154.2(3)
C17 C12 C13 Ru1 -56.2(2)
C17 C12 C13 C14 2.8(4)
C14 C15 C16 Ru1 -52.5(2)
C14 C15 C16 C17 3.6(4)
N1 C7 C6 C5 -175.8(3)
N1 C7 C6 C1 3.3(3)
N1 C7 C8 C9 2.8(4)
N1 C11 C10 C9 1.5(5)
C19 C12 C17 Ru1 -126.1(2)
C19 C12 C17 C16 -179.5(2)
C19 C12 C13 Ru1 125.4(2)
C19 C12 C13 C14 -175.6(2)
C5 C6 C1 Ru1 176.6(2)
C5 C6 C1 C2 -2.7(4)
C5 C4 C3 C2 -1.3(5)
C18 C15 C16 Ru1 123.7(3)
C18 C15 C16 C17 179.8(3)
C15 C14 C13 Ru1 52.8(3)
C15 C14 C13 C12 -4.6(4)
C7 N1 C11 C10 -0.6(4)
C7 C6 C1 Ru1 -2.5(3)
C7 C6 C1 C2 178.2(2)
C11 N1 C7 C6 178.7(2)
C11 N1 C7 C8 -1.5(4)
C6 C5 C4 C3 0.9(5)
C6 C7 C8 C9 -177.5(3)
C4 C5 C6 C7 -179.9(3)
C4 C5 C6 C1 1.1(4)
C10 C9 C8 C7 -1.9(4)
C8 C7 C6 C5 4.4(4)
C8 C7 C6 C1 -176.5(3)
C8 C9 C10 C11 -0.2(5)
C3 C2 C1 Ru1 -176.8(2)
C3 C2 C1 C6 2.4(4)
C1 C2 C3 C4 -0.5(5)
C13 C12 C17 Ru1 55.4(2)
C13 C12 C17 C16 2.1(4)
C13 C12 C19 C20 96.7(3)
C13 C12 C19 C21 -27.5(4)
C13 C14 C15 Ru1 -49.9(2)
C13 C14 C15 C18 -174.9(3)
C13 C14 C15 C16 1.3(4)
